data_4519066
loop_
_publ_author_name
'Ankade, Shidheshwar B.'
'Samal, Pragnya Paramita'
'Soni, Vineeta'
'Gonnade, Rajesh G.'
'Krishnamurty, Sailaja'
'Punji, Benudhar'

_publ_section_title
;
 Ni(II)-Catalyzed Intramolecular C--H/C--H Oxidative Coupling: An
 Efficient Route to Functionalized Cycloindolones and Indenoindolones
;
_journal_issue 19
_journal_name_full 'ACS Catalysis'
_journal_page_first 12384
_journal_page_last 12393
_journal_paper_doi 10.1021/acscatal.1c03314
_journal_volume 11
_journal_year 2021
_chemical_formula_moiety 'C21 H20 N2 O'
_chemical_formula_sum 'C21 H20 N2 O'
_chemical_formula_weight 316.39
_space_group_crystal_system monoclinic
_space_group_IT_number 14
_space_group_name_Hall '-P 2ybc'
_space_group_name_H-M_alt 'P 1 21/c 1'
_atom_sites_solution_hydrogens geom
_audit_creation_method SHELXL-2018/3
_cell_angle_alpha 90
_cell_angle_beta 94.915(4)
_cell_angle_gamma 90
_cell_formula_units_Z 8
_cell_length_a 10.5707(12)
_cell_length_b 14.0848(15)
_cell_length_c 22.353(2)
_cell_measurement_reflns_used 9937
_cell_measurement_temperature 298(2)
_cell_measurement_theta_max 29.04
_cell_measurement_theta_min 2.33
_cell_volume 3315.8(6)
_computing_cell_refinement 'SAINT (Bruker, 2016)'
_computing_data_collection 'APEX3 (Bruker, 2016)'
_computing_data_reduction 'SAINT (Bruker, 2016)'
_computing_molecular_graphics 'Bruker SHELXTL, Mercury 2020.20'
_computing_publication_material 'Bruker SHELXTL'
_computing_structure_refinement 'SHELXL-2018/3 (Sheldrick, 2018)'
_computing_structure_solution 'SHELXT 2014/5 (Sheldrick, 2014)'
_diffrn_ambient_temperature 298(2)
_diffrn_detector 'Photon II CPAD Area Detector'
_diffrn_detector_area_resol_mean 7.39
_diffrn_measured_fraction_theta_full 0.996
_diffrn_measured_fraction_theta_max 0.997
_diffrn_measurement_device '\k-geometry diffractometer'
_diffrn_measurement_device_type 'Bruker D8 VENTURE Kappa Duo PHOTON II CPAD'
_diffrn_measurement_method '\f and \w scans'
_diffrn_radiation_monochromator 'multilayer mirrors'
_diffrn_radiation_type MoK\a
_diffrn_radiation_wavelength 0.71073
_diffrn_reflns_av_R_equivalents 0.0726
_diffrn_reflns_av_unetI/netI 0.0441
_diffrn_reflns_Laue_measured_fraction_full 0.996
_diffrn_reflns_Laue_measured_fraction_max 0.997
_diffrn_reflns_limit_h_max 13
_diffrn_reflns_limit_h_min -13
_diffrn_reflns_limit_k_max 18
_diffrn_reflns_limit_k_min -18
_diffrn_reflns_limit_l_max 29
_diffrn_reflns_limit_l_min -29
_diffrn_reflns_number 54791
_diffrn_reflns_point_group_measured_fraction_full 0.996
_diffrn_reflns_point_group_measured_fraction_max 0.997
_diffrn_reflns_theta_full 25.242
_diffrn_reflns_theta_max 27.994
_diffrn_reflns_theta_min 1.934
_diffrn_source 'micro-focus sealed tube'
_diffrn_source_type 'Incoatech I\mS HB'
_exptl_absorpt_coefficient_mu 0.079
_exptl_absorpt_correction_T_max 0.991
_exptl_absorpt_correction_T_min 0.988
_exptl_absorpt_correction_type multi-scan
_exptl_absorpt_process_details 'SADABS(Bruker, 2016)'
_exptl_crystal_colour colourless
_exptl_crystal_density_diffrn 1.268
_exptl_crystal_description plate
_exptl_crystal_F_000 1344
_exptl_crystal_size_max 0.150
_exptl_crystal_size_mid 0.120
_exptl_crystal_size_min 0.110
_refine_diff_density_max 0.221
_refine_diff_density_min -0.189
_refine_diff_density_rms 0.034
_refine_ls_extinction_method none
_refine_ls_goodness_of_fit_ref 1.069
_refine_ls_hydrogen_treatment constr
_refine_ls_matrix_type full
_refine_ls_number_parameters 433
_refine_ls_number_reflns 7978
_refine_ls_number_restraints 0
_refine_ls_restrained_S_all 1.069
_refine_ls_R_factor_all 0.0938
_refine_ls_R_factor_gt 0.0558
_refine_ls_shift/su_max 0.000
_refine_ls_shift/su_mean 0.000
_refine_ls_structure_factor_coef Fsqd
_refine_ls_weighting_details 'w=1/[\s^2^(Fo^2^)+(0.0442P)^2^+1.0307P] where P=(Fo^2^+2Fc^2^)/3'
_refine_ls_weighting_scheme calc
_refine_ls_wR_factor_gt 0.1221
_refine_ls_wR_factor_ref 0.1432
_reflns_Friedel_coverage 0.000
_reflns_number_gt 5089
_reflns_number_total 7978
_reflns_threshold_expression 'I > 2\s(I)'
_cod_data_source_file cs1c03314_si_005.cif
_cod_data_source_block Comp_15
_cod_original_sg_symbol_H-M 'P 21/c'
_cod_database_code 4519066
_shelx_shelxl_version_number 2018/3
_shelx_space_group_comment
;
The symmetry employed for this shelxl refinement is uniquely defined
by the following loop, which should always be used as a source of
symmetry information in preference to the above space-group names.
They are only intended as comments.
;
_shelx_estimated_absorpt_t_min 0.988
_shelx_estimated_absorpt_t_max 0.991

loop_
_space_group_symop_operation_xyz
'x, y, z'
'-x, y+1/2, -z+1/2'
'-x, -y, -z'
'x, -y-1/2, z-1/2'

loop_
_atom_site_label
_atom_site_type_symbol
_atom_site_fract_x
_atom_site_fract_y
_atom_site_fract_z
_atom_site_U_iso_or_equiv
_atom_site_adp_type
_atom_site_occupancy
_atom_site_site_symmetry_order
_atom_site_calc_flag
_atom_site_refinement_flags_posn
_atom_site_refinement_flags_adp
_atom_site_refinement_flags_occupancy
_atom_site_disorder_assembly
_atom_site_disorder_group
O1A O 1.14588(12) 0.60168(11) 0.66235(6) 0.0618(4) Uani 1 1 d . . . . .
N1A N 0.81637(12) 0.60107(10) 0.78521(6) 0.0409(3) Uani 1 1 d . . . . .
N2A N 0.68473(14) 0.65646(13) 0.85553(7) 0.0546(4) Uani 1 1 d . . . . .
C1A C 0.91932(15) 0.57144(13) 0.82566(8) 0.0409(4) Uani 1 1 d . . . . .
C2A C 0.92270(18) 0.54611(15) 0.88564(8) 0.0537(5) Uani 1 1 d . . . . .
H2A H 0.850904 0.550507 0.906789 0.064 Uiso 1 1 calc R U . . .
C3A C 1.0370(2) 0.51406(18) 0.91273(9) 0.0667(6) Uani 1 1 d . . . . .
H3A H 1.041784 0.496843 0.953023 0.080 Uiso 1 1 calc R U . . .
C4A C 1.14502(19) 0.50667(17) 0.88182(9) 0.0622(6) Uani 1 1 d . . . . .
H4A H 1.220229 0.484395 0.901550 0.075 Uiso 1 1 calc R U . . .
C5A C 1.14185(16) 0.53187(14) 0.82254(8) 0.0487(5) Uani 1 1 d . . . . .
H5A H 1.214375 0.526943 0.801944 0.058 Uiso 1 1 calc R U . . .
C6A C 1.02895(15) 0.56486(12) 0.79362(8) 0.0396(4) Uani 1 1 d . . . . .
C7A C 0.98865(15) 0.59222(12) 0.73324(8) 0.0393(4) Uani 1 1 d . . . . .
C8A C 0.86228(15) 0.61184(12) 0.72981(7) 0.0396(4) Uani 1 1 d . . . . .
C9A C 0.80671(16) 0.64152(15) 0.66935(8) 0.0482(5) Uani 1 1 d . . . . .
H9AA H 0.773855 0.705785 0.669996 0.058 Uiso 1 1 calc R U . . .
H9AB H 0.739216 0.598936 0.654300 0.058 Uiso 1 1 calc R U . . .
C10A C 0.92305(16) 0.63499(13) 0.63088(8) 0.0434(4) Uani 1 1 d . . . . .
C11A C 1.03628(16) 0.60783(13) 0.67572(8) 0.0429(4) Uani 1 1 d . . . . .
C12A C 0.94995(18) 0.72874(15) 0.59970(9) 0.0537(5) Uani 1 1 d . . . . .
H12A H 0.951178 0.779820 0.628849 0.064 Uiso 1 1 calc R U . . .
H12B H 1.033312 0.725524 0.584741 0.064 Uiso 1 1 calc R U . . .
C13A C 0.8519(2) 0.75131(17) 0.54778(10) 0.0664(6) Uani 1 1 d . . . . .
H13A H 0.770417 0.763179 0.563285 0.080 Uiso 1 1 calc R U . . .
H13B H 0.876973 0.808487 0.527693 0.080 Uiso 1 1 calc R U . . .
C14A C 0.8385(3) 0.6702(2) 0.50278(10) 0.0796(7) Uani 1 1 d . . . . .
H14A H 0.772130 0.685260 0.471555 0.095 Uiso 1 1 calc R U . . .
H14B H 0.917419 0.662714 0.484085 0.095 Uiso 1 1 calc R U . . .
C15A C 0.8065(2) 0.57824(18) 0.53306(10) 0.0710(6) Uani 1 1 d . . . . .
H15A H 0.802489 0.527100 0.503891 0.085 Uiso 1 1 calc R U . . .
H15B H 0.723838 0.583748 0.548526 0.085 Uiso 1 1 calc R U . . .
C16A C 0.90571(19) 0.55502(15) 0.58422(9) 0.0563(5) Uani 1 1 d . . . . .
H16A H 0.986303 0.543013 0.567889 0.068 Uiso 1 1 calc R U . . .
H16B H 0.880901 0.497426 0.603944 0.068 Uiso 1 1 calc R U . . .
C17A C 0.69131(15) 0.62155(12) 0.80058(8) 0.0412(4) Uani 1 1 d . . . . .
C18A C 0.58747(16) 0.60482(13) 0.76088(9) 0.0482(5) Uani 1 1 d . . . . .
H18A H 0.596707 0.580852 0.722728 0.058 Uiso 1 1 calc R U . . .
C19A C 0.46866(17) 0.62461(14) 0.77921(10) 0.0556(5) Uani 1 1 d . . . . .
H19A H 0.396262 0.614792 0.753278 0.067 Uiso 1 1 calc R U . . .
C20A C 0.45866(18) 0.65885(14) 0.83598(10) 0.0576(6) Uani 1 1 d . . . . .
H20A H 0.379677 0.671345 0.849639 0.069 Uiso 1 1 calc R U . . .
C21A C 0.56780(19) 0.67413(16) 0.87199(10) 0.0609(6) Uani 1 1 d . . . . .
H21A H 0.560681 0.698278 0.910276 0.073 Uiso 1 1 calc R U . . .
O1B O 0.64123(11) 0.85409(11) 0.66069(6) 0.0618(4) Uani 1 1 d . . . . .
N1B N 0.30935(12) 0.85564(10) 0.78210(6) 0.0363(3) Uani 1 1 d . . . . .
N2B N 0.17545(13) 0.80015(11) 0.85163(6) 0.0457(4) Uani 1 1 d . . . . .
C1B C 0.41132(15) 0.88602(12) 0.82262(7) 0.0360(4) Uani 1 1 d . . . . .
C2B C 0.41331(17) 0.91050(13) 0.88282(8) 0.0457(4) Uani 1 1 d . . . . .
H2B H 0.341359 0.904718 0.903751 0.055 Uiso 1 1 calc R U . . .
C3B C 0.52673(18) 0.94383(15) 0.91037(8) 0.0547(5) Uani 1 1 d . . . . .
H3B H 0.530811 0.960598 0.950730 0.066 Uiso 1 1 calc R U . . .
C4B C 0.63479(18) 0.95304(15) 0.87961(9) 0.0542(5) Uani 1 1 d . . . . .
H4B H 0.709170 0.976408 0.899538 0.065 Uiso 1 1 calc R U . . .
C5B C 0.63325(16) 0.92814(13) 0.82026(8) 0.0450(4) Uani 1 1 d . . . . .
H5B H 0.705914 0.934238 0.799880 0.054 Uiso 1 1 calc R U . . .
C6B C 0.52103(15) 0.89356(12) 0.79102(7) 0.0368(4) Uani 1 1 d . . . . .
C7B C 0.48218(14) 0.86577(12) 0.73057(7) 0.0371(4) Uani 1 1 d . . . . .
C8B C 0.35606(14) 0.84521(12) 0.72679(7) 0.0363(4) Uani 1 1 d . . . . .
C9B C 0.30137(16) 0.81481(15) 0.66640(7) 0.0466(4) Uani 1 1 d . . . . .
H9BA H 0.234134 0.857284 0.650898 0.056 Uiso 1 1 calc R U . . .
H9BB H 0.268418 0.750599 0.667267 0.056 Uiso 1 1 calc R U . . .
C10B C 0.41858(15) 0.82074(13) 0.62837(7) 0.0421(4) Uani 1 1 d . . . . .
C11B C 0.53140(15) 0.84861(13) 0.67342(8) 0.0420(4) Uani 1 1 d . . . . .
C12B C 0.4016(2) 0.89861(16) 0.58095(9) 0.0620(6) Uani 1 1 d . . . . .
H12C H 0.376025 0.956786 0.599747 0.074 Uiso 1 1 calc R U . . .
H12D H 0.482446 0.910276 0.564734 0.074 Uiso 1 1 calc R U . . .
C13B C 0.3034(2) 0.8731(2) 0.52991(10) 0.0828(8) Uani 1 1 d . . . . .
H13C H 0.300604 0.922490 0.499596 0.099 Uiso 1 1 calc R U . . .
H13D H 0.220230 0.869286 0.545062 0.099 Uiso 1 1 calc R U . . .
C14B C 0.3348(2) 0.7785(2) 0.50168(10) 0.0899(9) Uani 1 1 d . . . . .
H14C H 0.268170 0.762225 0.470822 0.108 Uiso 1 1 calc R U . . .
H14D H 0.413611 0.784464 0.482770 0.108 Uiso 1 1 calc R U . . .
C15B C 0.3476(2) 0.69995(18) 0.54811(10) 0.0694(7) Uani 1 1 d . . . . .
H15C H 0.372446 0.641599 0.529242 0.083 Uiso 1 1 calc R U . . .
H15D H 0.266261 0.689322 0.563996 0.083 Uiso 1 1 calc R U . . .
C16B C 0.44586(18) 0.72533(15) 0.59906(9) 0.0526(5) Uani 1 1 d . . . . .
H16C H 0.528939 0.727940 0.583760 0.063 Uiso 1 1 calc R U . . .
H16D H 0.447909 0.675800 0.629278 0.063 Uiso 1 1 calc R U . . .
C17B C 0.18364(14) 0.83577(12) 0.79704(7) 0.0360(4) Uani 1 1 d . . . . .
C18B C 0.08064(15) 0.85501(13) 0.75695(8) 0.0428(4) Uani 1 1 d . . . . .
H18B H 0.090978 0.879264 0.718980 0.051 Uiso 1 1 calc R U . . .
C19B C -0.03869(16) 0.83697(14) 0.77517(9) 0.0495(5) Uani 1 1 d . . . . .
H19B H -0.110607 0.848608 0.749255 0.059 Uiso 1 1 calc R U . . .
C20B C -0.05065(16) 0.80181(13) 0.83165(9) 0.0495(5) Uani 1 1 d . . . . .
H20B H -0.130136 0.790299 0.845042 0.059 Uiso 1 1 calc R U . . .
C21B C 0.05857(17) 0.78415(14) 0.86778(9) 0.0516(5) Uani 1 1 d . . . . .
H21B H 0.050626 0.759513 0.905882 0.062 Uiso 1 1 calc R U . . .

loop_
_atom_site_aniso_label
_atom_site_aniso_U_11
_atom_site_aniso_U_22
_atom_site_aniso_U_33
_atom_site_aniso_U_23
_atom_site_aniso_U_13
_atom_site_aniso_U_12
O1A 0.0376(7) 0.0879(11) 0.0629(9) 0.0073(8) 0.0226(6) 0.0076(7)
N1A 0.0331(7) 0.0486(9) 0.0428(8) -0.0028(7) 0.0133(6) 0.0002(6)
N2A 0.0450(9) 0.0671(12) 0.0547(10) -0.0082(8) 0.0210(7) 0.0010(7)
C1A 0.0369(9) 0.0440(10) 0.0429(10) -0.0050(8) 0.0104(7) 0.0000(7)
C2A 0.0508(11) 0.0664(14) 0.0460(11) 0.0013(9) 0.0164(9) 0.0036(9)
C3A 0.0646(14) 0.0917(18) 0.0443(12) 0.0059(11) 0.0069(10) 0.0140(12)
C4A 0.0494(11) 0.0839(17) 0.0523(12) -0.0009(11) -0.0008(9) 0.0121(10)
C5A 0.0358(9) 0.0602(13) 0.0506(11) -0.0059(9) 0.0063(8) 0.0019(8)
C6A 0.0341(8) 0.0418(10) 0.0440(10) -0.0054(8) 0.0091(7) -0.0025(7)
C7A 0.0331(8) 0.0428(10) 0.0432(10) -0.0040(8) 0.0109(7) -0.0014(7)
C8A 0.0338(9) 0.0443(10) 0.0422(10) -0.0020(8) 0.0118(7) -0.0014(7)
C9A 0.0361(9) 0.0643(13) 0.0453(10) 0.0032(9) 0.0093(8) 0.0028(8)
C10A 0.0377(9) 0.0522(11) 0.0419(10) -0.0011(8) 0.0120(7) -0.0021(8)
C11A 0.0358(9) 0.0467(11) 0.0478(10) -0.0028(8) 0.0135(8) 0.0005(7)
C12A 0.0517(11) 0.0566(13) 0.0541(12) 0.0039(9) 0.0114(9) -0.0072(9)
C13A 0.0686(14) 0.0701(16) 0.0604(14) 0.0189(11) 0.0052(11) -0.0056(11)
C14A 0.0888(18) 0.101(2) 0.0476(13) 0.0100(13) 0.0009(12) -0.0109(15)
C15A 0.0828(16) 0.0787(17) 0.0508(13) -0.0095(12) 0.0020(11) -0.0148(13)
C16A 0.0589(12) 0.0576(13) 0.0540(12) -0.0053(10) 0.0143(9) -0.0043(10)
C17A 0.0348(9) 0.0395(10) 0.0517(10) -0.0013(8) 0.0170(8) -0.0016(7)
C18A 0.0381(9) 0.0505(12) 0.0579(12) -0.0055(9) 0.0153(8) -0.0043(8)
C19A 0.0351(10) 0.0540(12) 0.0793(15) 0.0019(11) 0.0137(9) -0.0019(8)
C20A 0.0428(11) 0.0508(12) 0.0837(15) 0.0010(11) 0.0309(10) 0.0048(9)
C21A 0.0552(12) 0.0671(14) 0.0649(13) -0.0074(11) 0.0304(10) 0.0052(10)
O1B 0.0375(7) 0.0902(11) 0.0608(9) -0.0122(8) 0.0214(6) -0.0093(7)
N1B 0.0294(7) 0.0466(9) 0.0339(7) -0.0016(6) 0.0082(5) -0.0004(6)
N2B 0.0405(8) 0.0554(10) 0.0427(8) 0.0021(7) 0.0125(6) -0.0014(7)
C1B 0.0327(8) 0.0386(10) 0.0371(9) 0.0006(7) 0.0046(7) 0.0009(7)
C2B 0.0458(10) 0.0535(12) 0.0388(10) -0.0034(8) 0.0099(8) -0.0011(8)
C3B 0.0568(12) 0.0688(14) 0.0379(10) -0.0092(9) 0.0008(8) -0.0075(10)
C4B 0.0449(10) 0.0686(14) 0.0478(11) -0.0033(10) -0.0031(8) -0.0110(9)
C5B 0.0321(9) 0.0547(12) 0.0483(10) 0.0027(9) 0.0044(7) -0.0023(8)
C6B 0.0330(8) 0.0391(10) 0.0387(9) 0.0011(7) 0.0057(7) 0.0004(7)
C7B 0.0319(8) 0.0415(10) 0.0388(9) -0.0006(7) 0.0084(7) -0.0007(7)
C8B 0.0340(8) 0.0410(10) 0.0351(9) -0.0007(7) 0.0094(7) 0.0002(7)
C9B 0.0353(9) 0.0662(13) 0.0395(10) -0.0081(9) 0.0104(7) -0.0046(8)
C10B 0.0365(9) 0.0548(12) 0.0364(9) -0.0029(8) 0.0118(7) -0.0015(8)
C11B 0.0365(9) 0.0473(11) 0.0440(10) -0.0014(8) 0.0135(7) -0.0011(7)
C12B 0.0624(13) 0.0696(15) 0.0550(13) 0.0126(11) 0.0118(10) 0.0033(11)
C13B 0.0801(17) 0.115(2) 0.0525(14) 0.0218(14) -0.0014(12) 0.0107(15)
C14B 0.0774(17) 0.152(3) 0.0402(13) -0.0170(15) 0.0044(11) -0.0016(17)
C15B 0.0614(13) 0.0938(19) 0.0542(13) -0.0265(12) 0.0118(10) -0.0029(12)
C16B 0.0482(11) 0.0602(13) 0.0506(11) -0.0111(9) 0.0108(9) 0.0023(9)
C17B 0.0326(8) 0.0368(9) 0.0402(9) -0.0029(7) 0.0125(7) 0.0007(7)
C18B 0.0364(9) 0.0470(11) 0.0461(10) 0.0032(8) 0.0100(7) 0.0046(7)
C19B 0.0314(9) 0.0539(12) 0.0636(12) -0.0007(9) 0.0075(8) 0.0033(8)
C20B 0.0370(9) 0.0493(12) 0.0655(13) -0.0054(9) 0.0227(9) -0.0036(8)
C21B 0.0483(11) 0.0601(13) 0.0494(11) 0.0028(9) 0.0218(9) -0.0035(9)

loop_
_atom_type_symbol
_atom_type_description
_atom_type_scat_dispersion_real
_atom_type_scat_dispersion_imag
_atom_type_scat_source
C C 0.0033 0.0016 'International Tables Vol C Tables 4.2.6.8 and 6.1.1.4'
H H 0.0000 0.0000 'International Tables Vol C Tables 4.2.6.8 and 6.1.1.4'
N N 0.0061 0.0033 'International Tables Vol C Tables 4.2.6.8 and 6.1.1.4'
O O 0.0106 0.0060 'International Tables Vol C Tables 4.2.6.8 and 6.1.1.4'

loop_
_geom_angle_atom_site_label_1
_geom_angle_atom_site_label_2
_geom_angle_atom_site_label_3
_geom_angle
_geom_angle_site_symmetry_1
_geom_angle_site_symmetry_3
_geom_angle_publ_flag
C8A N1A C1A 107.21(13) . . ?
C8A N1A C17A 126.94(15) . . ?
C1A N1A C17A 125.73(14) . . ?
C17A N2A C21A 116.34(17) . . ?
C2A C1A C6A 121.22(17) . . ?
C2A C1A N1A 130.43(15) . . ?
C6A C1A N1A 108.26(14) . . ?
C3A C2A C1A 117.27(17) . . ?
C3A C2A H2A 121.4 . . ?
C1A C2A H2A 121.4 . . ?
C2A C3A C4A 122.18(19) . . ?
C2A C3A H3A 118.9 . . ?
C4A C3A H3A 118.9 . . ?
C5A C4A C3A 120.60(19) . . ?
C5A C4A H4A 119.7 . . ?
C3A C4A H4A 119.7 . . ?
C4A C5A C6A 119.10(17) . . ?
C4A C5A H5A 120.5 . . ?
C6A C5A H5A 120.5 . . ?
C5A C6A C1A 119.63(16) . . ?
C5A C6A C7A 134.69(15) . . ?
C1A C6A C7A 105.58(14) . . ?
C8A C7A C6A 108.62(14) . . ?
C8A C7A C11A 109.64(16) . . ?
C6A C7A C11A 141.73(15) . . ?
C7A C8A N1A 110.31(15) . . ?
C7A C8A C9A 114.72(14) . . ?
N1A C8A C9A 134.95(15) . . ?
C8A C9A C10A 102.44(13) . . ?
C8A C9A H9AA 111.3 . . ?
C10A C9A H9AA 111.3 . . ?
C8A C9A H9AB 111.3 . . ?
C10A C9A H9AB 111.3 . . ?
H9AA C9A H9AB 109.2 . . ?
C12A C10A C16A 109.85(15) . . ?
C12A C10A C11A 110.22(15) . . ?
C16A C10A C11A 107.48(15) . . ?
C12A C10A C9A 112.66(15) . . ?
C16A C10A C9A 111.30(15) . . ?
C11A C10A C9A 105.10(13) . . ?
O1A C11A C7A 128.23(17) . . ?
O1A C11A C10A 123.86(16) . . ?
C7A C11A C10A 107.91(13) . . ?
C13A C12A C10A 112.72(16) . . ?
C13A C12A H12A 109.0 . . ?
C10A C12A H12A 109.0 . . ?
C13A C12A H12B 109.0 . . ?
C10A C12A H12B 109.0 . . ?
H12A C12A H12B 107.8 . . ?
C14A C13A C12A 111.5(2) . . ?
C14A C13A H13A 109.3 . . ?
C12A C13A H13A 109.3 . . ?
C14A C13A H13B 109.3 . . ?
C12A C13A H13B 109.3 . . ?
H13A C13A H13B 108.0 . . ?
C15A C14A C13A 111.03(18) . . ?
C15A C14A H14A 109.4 . . ?
C13A C14A H14A 109.4 . . ?
C15A C14A H14B 109.4 . . ?
C13A C14A H14B 109.4 . . ?
H14A C14A H14B 108.0 . . ?
C14A C15A C16A 110.75(19) . . ?
C14A C15A H15A 109.5 . . ?
C16A C15A H15A 109.5 . . ?
C14A C15A H15B 109.5 . . ?
C16A C15A H15B 109.5 . . ?
H15A C15A H15B 108.1 . . ?
C15A C16A C10A 112.82(18) . . ?
C15A C16A H16A 109.0 . . ?
C10A C16A H16A 109.0 . . ?
C15A C16A H16B 109.0 . . ?
C10A C16A H16B 109.0 . . ?
H16A C16A H16B 107.8 . . ?
N2A C17A C18A 123.96(15) . . ?
N2A C17A N1A 114.88(16) . . ?
C18A C17A N1A 121.16(16) . . ?
C17A C18A C19A 118.07(18) . . ?
C17A C18A H18A 121.0 . . ?
C19A C18A H18A 121.0 . . ?
C20A C19A C18A 119.33(19) . . ?
C20A C19A H19A 120.3 . . ?
C18A C19A H19A 120.3 . . ?
C21A C20A C19A 118.22(17) . . ?
C21A C20A H20A 120.9 . . ?
C19A C20A H20A 120.9 . . ?
N2A C21A C20A 124.07(19) . . ?
N2A C21A H21A 118.0 . . ?
C20A C21A H21A 118.0 . . ?
C8B N1B C1B 107.16(12) . . ?
C8B N1B C17B 127.04(14) . . ?
C1B N1B C17B 125.75(13) . . ?
C17B N2B C21B 116.52(16) . . ?
C2B C1B C6B 121.43(15) . . ?
C2B C1B N1B 130.09(14) . . ?
C6B C1B N1B 108.41(14) . . ?
C3B C2B C1B 117.19(16) . . ?
C3B C2B H2B 121.4 . . ?
C1B C2B H2B 121.4 . . ?
C2B C3B C4B 122.00(17) . . ?
C2B C3B H3B 119.0 . . ?
C4B C3B H3B 119.0 . . ?
C5B C4B C3B 120.87(17) . . ?
C5B C4B H4B 119.6 . . ?
C3B C4B H4B 119.6 . . ?
C4B C5B C6B 118.86(16) . . ?
C4B C5B H5B 120.6 . . ?
C6B C5B H5B 120.6 . . ?
C5B C6B C1B 119.63(15) . . ?
C5B C6B C7B 134.60(15) . . ?
C1B C6B C7B 105.66(14) . . ?
C8B C7B C6B 108.48(14) . . ?
C8B C7B C11B 109.63(15) . . ?
C6B C7B C11B 141.83(15) . . ?
C7B C8B N1B 110.26(14) . . ?
C7B C8B C9B 114.90(14) . . ?
N1B C8B C9B 134.80(14) . . ?
C8B C9B C10B 102.34(13) . . ?
C8B C9B H9BA 111.3 . . ?
C10B C9B H9BA 111.3 . . ?
C8B C9B H9BB 111.3 . . ?
C10B C9B H9BB 111.3 . . ?
H9BA C9B H9BB 109.2 . . ?
C12B C10B C16B 110.39(15) . . ?
C12B C10B C11B 107.98(15) . . ?
C16B C10B C11B 109.78(14) . . ?
C12B C10B C9B 111.41(15) . . ?
C16B C10B C9B 111.86(15) . . ?
C11B C10B C9B 105.23(13) . . ?
O1B C11B C7B 128.23(17) . . ?
O1B C11B C10B 124.10(15) . . ?
C7B C11B C10B 107.67(13) . . ?
C13B C12B C10B 112.57(19) . . ?
C13B C12B H12C 109.1 . . ?
C10B C12B H12C 109.1 . . ?
C13B C12B H12D 109.1 . . ?
C10B C12B H12D 109.1 . . ?
H12C C12B H12D 107.8 . . ?
C12B C13B C14B 111.0(2) . . ?
C12B C13B H13C 109.4 . . ?
C14B C13B H13C 109.4 . . ?
C12B C13B H13D 109.4 . . ?
C14B C13B H13D 109.4 . . ?
H13C C13B H13D 108.0 . . ?
C15B C14B C13B 111.42(19) . . ?
C15B C14B H14C 109.3 . . ?
C13B C14B H14C 109.3 . . ?
C15B C14B H14D 109.3 . . ?
C13B C14B H14D 109.3 . . ?
H14C C14B H14D 108.0 . . ?
C14B C15B C16B 111.0(2) . . ?
C14B C15B H15C 109.4 . . ?
C16B C15B H15C 109.4 . . ?
C14B C15B H15D 109.4 . . ?
C16B C15B H15D 109.4 . . ?
H15C C15B H15D 108.0 . . ?
C15B C16B C10B 112.69(17) . . ?
C15B C16B H16C 109.1 . . ?
C10B C16B H16C 109.1 . . ?
C15B C16B H16D 109.1 . . ?
C10B C16B H16D 109.1 . . ?
H16C C16B H16D 107.8 . . ?
N2B C17B C18B 124.19(15) . . ?
N2B C17B N1B 115.13(14) . . ?
C18B C17B N1B 120.67(15) . . ?
C17B C18B C19B 117.58(17) . . ?
C17B C18B H18B 121.2 . . ?
C19B C18B H18B 121.2 . . ?
C20B C19B C18B 119.74(17) . . ?
C20B C19B H19B 120.1 . . ?
C18B C19B H19B 120.1 . . ?
C19B C20B C21B 117.86(16) . . ?
C19B C20B H20B 121.1 . . ?
C21B C20B H20B 121.1 . . ?
N2B C21B C20B 124.10(17) . . ?
N2B C21B H21B 117.9 . . ?
C20B C21B H21B 117.9 . . ?

loop_
_geom_bond_atom_site_label_1
_geom_bond_atom_site_label_2
_geom_bond_distance
_geom_bond_site_symmetry_2
_geom_bond_publ_flag
O1A C11A 1.2241(19) . ?
N1A C8A 1.377(2) . ?
N1A C1A 1.417(2) . ?
N1A C17A 1.4236(19) . ?
N2A C17A 1.330(2) . ?
N2A C21A 1.343(2) . ?
C1A C2A 1.385(2) . ?
C1A C6A 1.417(2) . ?
C2A C3A 1.380(3) . ?
C2A H2A 0.9300 . ?
C3A C4A 1.388(3) . ?
C3A H3A 0.9300 . ?
C4A C5A 1.369(3) . ?
C4A H4A 0.9300 . ?
C5A C6A 1.388(2) . ?
C5A H5A 0.9300 . ?
C6A C7A 1.433(2) . ?
C7A C8A 1.360(2) . ?
C7A C11A 1.437(2) . ?
C8A C9A 1.487(2) . ?
C9A C10A 1.563(2) . ?
C9A H9AA 0.9700 . ?
C9A H9AB 0.9700 . ?
C10A C12A 1.531(3) . ?
C10A C16A 1.535(3) . ?
C10A C11A 1.542(2) . ?
C12A C13A 1.522(3) . ?
C12A H12A 0.9700 . ?
C12A H12B 0.9700 . ?
C13A C14A 1.520(3) . ?
C13A H13A 0.9700 . ?
C13A H13B 0.9700 . ?
C14A C15A 1.514(3) . ?
C14A H14A 0.9700 . ?
C14A H14B 0.9700 . ?
C15A C16A 1.520(3) . ?
C15A H15A 0.9700 . ?
C15A H15B 0.9700 . ?
C16A H16A 0.9700 . ?
C16A H16B 0.9700 . ?
C17A C18A 1.372(2) . ?
C18A C19A 1.382(2) . ?
C18A H18A 0.9300 . ?
C19A C20A 1.370(3) . ?
C19A H19A 0.9300 . ?
C20A C21A 1.366(3) . ?
C20A H20A 0.9300 . ?
C21A H21A 0.9300 . ?
O1B C11B 1.2212(19) . ?
N1B C8B 1.3779(19) . ?
N1B C1B 1.414(2) . ?
N1B C17B 1.4254(19) . ?
N2B C17B 1.329(2) . ?
N2B C21B 1.336(2) . ?
C1B C2B 1.387(2) . ?
C1B C6B 1.413(2) . ?
C2B C3B 1.382(3) . ?
C2B H2B 0.9300 . ?
C3B C4B 1.389(3) . ?
C3B H3B 0.9300 . ?
C4B C5B 1.371(3) . ?
C4B H4B 0.9300 . ?
C5B C6B 1.392(2) . ?
C5B H5B 0.9300 . ?
C6B C7B 1.433(2) . ?
C7B C8B 1.360(2) . ?
C7B C11B 1.440(2) . ?
C8B C9B 1.485(2) . ?
C9B C10B 1.564(2) . ?
C9B H9BA 0.9700 . ?
C9B H9BB 0.9700 . ?
C10B C12B 1.525(3) . ?
C10B C16B 1.533(3) . ?
C10B C11B 1.544(2) . ?
C12B C13B 1.519(3) . ?
C12B H12C 0.9700 . ?
C12B H12D 0.9700 . ?
C13B C14B 1.522(4) . ?
C13B H13C 0.9700 . ?
C13B H13D 0.9700 . ?
C14B C15B 1.515(4) . ?
C14B H14C 0.9700 . ?
C14B H14D 0.9700 . ?
C15B C16B 1.517(3) . ?
C15B H15C 0.9700 . ?
C15B H15D 0.9700 . ?
C16B H16C 0.9700 . ?
C16B H16D 0.9700 . ?
C17B C18B 1.377(2) . ?
C18B C19B 1.382(2) . ?
C18B H18B 0.9300 . ?
C19B C20B 1.372(3) . ?
C19B H19B 0.9300 . ?
C20B C21B 1.374(3) . ?
C20B H20B 0.9300 . ?
C21B H21B 0.9300 . ?

loop_
_geom_torsion_atom_site_label_1
_geom_torsion_atom_site_label_2
_geom_torsion_atom_site_label_3
_geom_torsion_atom_site_label_4
_geom_torsion
_geom_torsion_site_symmetry_1
_geom_torsion_site_symmetry_2
_geom_torsion_site_symmetry_3
_geom_torsion_site_symmetry_4
_geom_torsion_publ_flag
C8A N1A C1A C2A -176.2(2) . . . . ?
C17A N1A C1A C2A 7.5(3) . . . . ?
C8A N1A C1A C6A 0.25(19) . . . . ?
C17A N1A C1A C6A -176.04(15) . . . . ?
C6A C1A C2A C3A -0.2(3) . . . . ?
N1A C1A C2A C3A 175.9(2) . . . . ?
C1A C2A C3A C4A -0.3(3) . . . . ?
C2A C3A C4A C5A 0.4(4) . . . . ?
C3A C4A C5A C6A -0.1(3) . . . . ?
C4A C5A C6A C1A -0.3(3) . . . . ?
C4A C5A C6A C7A -176.1(2) . . . . ?
C2A C1A C6A C5A 0.4(3) . . . . ?
N1A C1A C6A C5A -176.40(16) . . . . ?
C2A C1A C6A C7A 177.36(17) . . . . ?
N1A C1A C6A C7A 0.53(19) . . . . ?
C5A C6A C7A C8A 175.1(2) . . . . ?
C1A C6A C7A C8A -1.1(2) . . . . ?
C5A C6A C7A C11A -6.7(4) . . . . ?
C1A C6A C7A C11A 177.1(2) . . . . ?
C6A C7A C8A N1A 1.4(2) . . . . ?
C11A C7A C8A N1A -177.47(15) . . . . ?
C6A C7A C8A C9A 179.96(16) . . . . ?
C11A C7A C8A C9A 1.1(2) . . . . ?
C1A N1A C8A C7A -1.0(2) . . . . ?
C17A N1A C8A C7A 175.23(16) . . . . ?
C1A N1A C8A C9A -179.2(2) . . . . ?
C17A N1A C8A C9A -3.0(3) . . . . ?
C7A C8A C9A C10A 1.7(2) . . . . ?
N1A C8A C9A C10A 179.84(19) . . . . ?
C8A C9A C10A C12A -123.62(17) . . . . ?
C8A C9A C10A C16A 112.47(17) . . . . ?
C8A C9A C10A C11A -3.58(19) . . . . ?
C8A C7A C11A O1A 176.43(19) . . . . ?
C6A C7A C11A O1A -1.8(4) . . . . ?
C8A C7A C11A C10A -3.5(2) . . . . ?
C6A C7A C11A C10A 178.3(2) . . . . ?
C12A C10A C11A O1A -53.9(2) . . . . ?
C16A C10A C11A O1A 65.8(2) . . . . ?
C9A C10A C11A O1A -175.54(18) . . . . ?
C12A C10A C11A C7A 126.07(16) . . . . ?
C16A C10A C11A C7A -114.23(16) . . . . ?
C9A C10A C11A C7A 4.42(19) . . . . ?
C16A C10A C12A C13A 52.4(2) . . . . ?
C11A C10A C12A C13A 170.61(16) . . . . ?
C9A C10A C12A C13A -72.3(2) . . . . ?
C10A C12A C13A C14A -54.5(2) . . . . ?
C12A C13A C14A C15A 55.9(3) . . . . ?
C13A C14A C15A C16A -56.5(3) . . . . ?
C14A C15A C16A C10A 56.2(2) . . . . ?
C12A C10A C16A C15A -53.4(2) . . . . ?
C11A C10A C16A C15A -173.35(16) . . . . ?
C9A C10A C16A C15A 72.1(2) . . . . ?
C21A N2A C17A C18A 1.1(3) . . . . ?
C21A N2A C17A N1A -178.27(17) . . . . ?
C8A N1A C17A N2A -144.10(18) . . . . ?
C1A N1A C17A N2A 31.5(2) . . . . ?
C8A N1A C17A C18A 36.5(3) . . . . ?
C1A N1A C17A C18A -147.91(18) . . . . ?
N2A C17A C18A C19A -0.6(3) . . . . ?
N1A C17A C18A C19A 178.73(17) . . . . ?
C17A C18A C19A C20A -0.7(3) . . . . ?
C18A C19A C20A C21A 1.4(3) . . . . ?
C17A N2A C21A C20A -0.3(3) . . . . ?
C19A C20A C21A N2A -1.0(3) . . . . ?
C8B N1B C1B C2B 176.88(18) . . . . ?
C17B N1B C1B C2B -5.7(3) . . . . ?
C8B N1B C1B C6B -0.20(18) . . . . ?
C17B N1B C1B C6B 177.26(15) . . . . ?
C6B C1B C2B C3B 0.9(3) . . . . ?
N1B C1B C2B C3B -175.88(18) . . . . ?
C1B C2B C3B C4B 0.2(3) . . . . ?
C2B C3B C4B C5B -0.7(3) . . . . ?
C3B C4B C5B C6B 0.2(3) . . . . ?
C4B C5B C6B C1B 0.8(3) . . . . ?
C4B C5B C6B C7B 176.29(19) . . . . ?
C2B C1B C6B C5B -1.4(3) . . . . ?
N1B C1B C6B C5B 176.01(15) . . . . ?
C2B C1B C6B C7B -178.04(16) . . . . ?
N1B C1B C6B C7B -0.65(18) . . . . ?
C5B C6B C7B C8B -174.63(19) . . . . ?
C1B C6B C7B C8B 1.29(19) . . . . ?
C5B C6B C7B C11B 8.8(4) . . . . ?
C1B C6B C7B C11B -175.3(2) . . . . ?
C6B C7B C8B N1B -1.5(2) . . . . ?
C11B C7B C8B N1B 176.27(14) . . . . ?
C6B C7B C8B C9B -179.87(15) . . . . ?
C11B C7B C8B C9B -2.1(2) . . . . ?
C1B N1B C8B C7B 1.05(19) . . . . ?
C17B N1B C8B C7B -176.38(15) . . . . ?
C1B N1B C8B C9B 179.0(2) . . . . ?
C17B N1B C8B C9B 1.6(3) . . . . ?
C7B C8B C9B C10B -1.0(2) . . . . ?
N1B C8B C9B C10B -178.90(18) . . . . ?
C8B C9B C10B C12B -113.30(17) . . . . ?
C8B C9B C10B C16B 122.61(17) . . . . ?
C8B C9B C10B C11B 3.46(19) . . . . ?
C8B C7B C11B O1B -175.60(19) . . . . ?
C6B C7B C11B O1B 0.9(4) . . . . ?
C8B C7B C11B C10B 4.4(2) . . . . ?
C6B C7B C11B C10B -179.1(2) . . . . ?
C12B C10B C11B O1B -65.8(2) . . . . ?
C16B C10B C11B O1B 54.6(2) . . . . ?
C9B C10B C11B O1B 175.14(18) . . . . ?
C12B C10B C11B C7B 114.25(16) . . . . ?
C16B C10B C11B C7B -125.36(16) . . . . ?
C9B C10B C11B C7B -4.83(19) . . . . ?
C16B C10B C12B C13B 53.0(2) . . . . ?
C11B C10B C12B C13B 173.04(17) . . . . ?
C9B C10B C12B C13B -71.9(2) . . . . ?
C10B C12B C13B C14B -54.9(3) . . . . ?
C12B C13B C14B C15B 55.8(3) . . . . ?
C13B C14B C15B C16B -55.8(3) . . . . ?
C14B C15B C16B C10B 55.0(2) . . . . ?
C12B C10B C16B C15B -53.1(2) . . . . ?
C11B C10B C16B C15B -172.05(16) . . . . ?
C9B C10B C16B C15B 71.5(2) . . . . ?
C21B N2B C17B C18B -1.1(3) . . . . ?
C21B N2B C17B N1B 177.55(15) . . . . ?
C8B N1B C17B N2B 143.95(17) . . . . ?
C1B N1B C17B N2B -33.0(2) . . . . ?
C8B N1B C17B C18B -37.3(2) . . . . ?
C1B N1B C17B C18B 145.72(17) . . . . ?
N2B C17B C18B C19B 0.8(3) . . . . ?
N1B C17B C18B C19B -177.85(16) . . . . ?
C17B C18B C19B C20B 0.5(3) . . . . ?
C18B C19B C20B C21B -1.2(3) . . . . ?
C17B N2B C21B C20B 0.3(3) . . . . ?
C19B C20B C21B N2B 0.8(3) . . . . ?
